data_7152752
loop_
_publ_author_name
'Wu, Lei'
'Sun, Jing'
'Yan, Chao-Guo'

_publ_section_title
;
 Facile synthesis of spiro[indoline-3,3'-pyrrolo[1,2-a]quinolines] and
 spiro[indoline-3,1'-pyrrolo[2,1-a]isoquinolines] via 1,3-dipolar
 cycloaddition reactions of heteroaromatic ammonium salts with
 3-phenacylideneoxindoles.
;
_journal_issue 47
_journal_name_full 'Organic &amp; biomolecular chemistry'
_journal_page_first 9452
_journal_page_last 9463
_journal_paper_doi 10.1039/c2ob26849c
_journal_volume 10
_journal_year 2012
_chemical_formula_moiety 'C29 H24 N2 O3, C2 H6 O'
_chemical_formula_sum 'C31 H30 N2 O4'
_chemical_formula_weight 494.57
_chemical_name_systematic
;
?
;
_space_group_IT_number 14
_symmetry_cell_setting monoclinic
_symmetry_space_group_name_Hall '-P 2ybc'
_symmetry_space_group_name_H-M 'P 1 21/c 1'
_atom_sites_solution_hydrogens geom
_atom_sites_solution_primary direct
_atom_sites_solution_secondary difmap
_audit_creation_method SHELXL-97
_cell_angle_alpha 90.00
_cell_angle_beta 101.455(2)
_cell_angle_gamma 90.00
_cell_formula_units_Z 4
_cell_length_a 14.1251(19)
_cell_length_b 11.6285(15)
_cell_length_c 16.905(2)
_cell_measurement_reflns_used 6394
_cell_measurement_temperature 296(2)
_cell_measurement_theta_max 26.33
_cell_measurement_theta_min 2.29
_cell_volume 2721.4(6)
_computing_cell_refinement 'Bruker SMART'
_computing_data_collection 'Bruker SMART'
_computing_data_reduction 'Bruker SAINT'
_computing_molecular_graphics 'Bruker SHELXTL'
_computing_publication_material 'Bruker SHELXTL'
_computing_structure_refinement 'SHELXL-97 (Sheldrick, 1997)'
_computing_structure_solution 'SHELXS-97 (Sheldrick, 1990)'
_diffrn_ambient_temperature 296(2)
_diffrn_measured_fraction_theta_full 0.994
_diffrn_measured_fraction_theta_max 0.994
_diffrn_measurement_device_type 'CCD area detector'
_diffrn_measurement_method 'phi and omega scans'
_diffrn_radiation_monochromator graphite
_diffrn_radiation_source 'fine-focus sealed tube'
_diffrn_radiation_type MoK\a
_diffrn_radiation_wavelength 0.71073
_diffrn_reflns_av_R_equivalents 0.0555
_diffrn_reflns_av_sigmaI/netI 0.0503
_diffrn_reflns_limit_h_max 18
_diffrn_reflns_limit_h_min -18
_diffrn_reflns_limit_k_max 15
_diffrn_reflns_limit_k_min -14
_diffrn_reflns_limit_l_max 21
_diffrn_reflns_limit_l_min -21
_diffrn_reflns_number 23209
_diffrn_reflns_theta_full 27.57
_diffrn_reflns_theta_max 27.57
_diffrn_reflns_theta_min 1.47
_exptl_absorpt_coefficient_mu 0.080
_exptl_absorpt_correction_T_max 0.981
_exptl_absorpt_correction_T_min 0.975
_exptl_absorpt_correction_type multi-scan
_exptl_absorpt_process_details sadabs
_exptl_crystal_density_diffrn 1.207
_exptl_crystal_density_method 'not measured'
_exptl_crystal_F_000 1048
_exptl_crystal_size_max 0.32
_exptl_crystal_size_mid 0.28
_exptl_crystal_size_min 0.24
_refine_diff_density_max 0.651
_refine_diff_density_min -0.386
_refine_diff_density_rms 0.061
_refine_ls_extinction_coef 0.026(2)
_refine_ls_extinction_expression Fc^*^=kFc[1+0.001xFc^2^\l^3^/sin(2\q)]^-1/4^
_refine_ls_extinction_method SHELXL
_refine_ls_goodness_of_fit_ref 1.047
_refine_ls_hydrogen_treatment constr
_refine_ls_matrix_type full
_refine_ls_number_parameters 339
_refine_ls_number_reflns 6261
_refine_ls_number_restraints 1
_refine_ls_restrained_S_all 1.050
_refine_ls_R_factor_all 0.0835
_refine_ls_R_factor_gt 0.0595
_refine_ls_shift/su_max 0.000
_refine_ls_shift/su_mean 0.000
_refine_ls_structure_factor_coef Fsqd
_refine_ls_weighting_details 'calc w=1/[\s^2^(Fo^2^)+(0.1017P)^2^+0.6055P] where P=(Fo^2^+2Fc^2^)/3'
_refine_ls_weighting_scheme calc
_refine_ls_wR_factor_gt 0.1709
_refine_ls_wR_factor_ref 0.1948
_reflns_number_gt 4327
_reflns_number_total 6298
_reflns_threshold_expression >2sigma(I)
_cod_data_source_file c2ob26849c.txt
_cod_data_source_block 1g
_cod_depositor_comments
;
The following automatic conversions were performed:

'_symmetry_cell_setting' value 'Monoclinic' changed to 'monoclinic'
according to /home/saulius/struct/CIF-dictionaries/cif_core.dic
dictionary named 'cif_core.dic' version 2.4.2 from
2011-04-26.

'_refine_ls_hydrogen_treatment' value 'CONSTR' changed
to 'constr' according to
/home/saulius/struct/CIF-dictionaries/cif_core.dic dictionary named
'cif_core.dic' version 2.4.2 from 2011-04-26.

Automatic conversion script
Id: cif_fix_values 1891 2012-01-12 08:04:46Z andrius 
;
_cod_original_sg_symbol_H-M 'P 21/c'
_cod_database_code 7152752

loop_
_symmetry_equiv_pos_as_xyz
'x, y, z'
'-x, y+1/2, -z+1/2'
'-x, -y, -z'
'x, -y-1/2, z-1/2'

loop_
_atom_site_label
_atom_site_type_symbol
_atom_site_fract_x
_atom_site_fract_y
_atom_site_fract_z
_atom_site_U_iso_or_equiv
_atom_site_adp_type
_atom_site_occupancy
_atom_site_symmetry_multiplicity
_atom_site_calc_flag
_atom_site_refinement_flags
C1 C 0.26503(13) 1.07194(15) 0.09386(10) 0.0411(4) Uani 1 1 d .
C2 C 0.18860(15) 1.14457(17) 0.10096(12) 0.0504(5) Uani 1 1 d .
H2 H 0.1303 1.1136 0.1085 0.061 Uiso 1 1 calc R
C3 C 0.19931(18) 1.26274(19) 0.09681(15) 0.0650(6) Uani 1 1 d .
H3 H 0.1478 1.3104 0.1014 0.078 Uiso 1 1 calc R
C4 C 0.2853(2) 1.3111(2) 0.08595(17) 0.0736(7) Uani 1 1 d .
H4 H 0.2918 1.3905 0.0832 0.088 Uiso 1 1 calc R
C5 C 0.36132(18) 1.2392(2) 0.07929(15) 0.0656(6) Uani 1 1 d .
H5 H 0.4192 1.2714 0.0719 0.079 Uiso 1 1 calc R
C6 C 0.35369(14) 1.12009(17) 0.08331(12) 0.0501(5) Uani 1 1 d .
C7 C 0.43302(14) 1.04304(19) 0.07709(13) 0.0548(5) Uani 1 1 d .
H7 H 0.4913 1.0744 0.0700 0.066 Uiso 1 1 calc R
C8 C 0.42508(13) 0.92985(19) 0.08120(12) 0.0514(5) Uani 1 1 d .
H8 H 0.4779 0.8843 0.0766 0.062 Uiso 1 1 calc R
C9 C 0.33428(12) 0.87291(16) 0.09299(11) 0.0410(4) Uani 1 1 d .
H9 H 0.3483 0.8295 0.1437 0.049 Uiso 1 1 calc R
C10 C 0.16678(12) 0.89249(15) 0.08870(11) 0.0399(4) Uani 1 1 d .
H10 H 0.1153 0.9362 0.0541 0.048 Uiso 1 1 calc R
C11 C 0.13905(13) 0.86975(16) 0.17110(11) 0.0425(4) Uani 1 1 d .
C12 C 0.05315(13) 0.79512(17) 0.17263(12) 0.0471(4) Uani 1 1 d .
C13 C 0.05744(18) 0.7208(2) 0.23744(15) 0.0676(6) Uani 1 1 d .
H13 H 0.1117 0.7206 0.2789 0.081 Uiso 1 1 calc R
C14 C -0.0182(2) 0.6472(3) 0.24073(19) 0.0864(9) Uani 1 1 d .
H14 H -0.0142 0.5968 0.2839 0.104 Uiso 1 1 calc R
C15 C -0.0989(2) 0.6480(3) 0.18081(18) 0.0848(9) Uani 1 1 d .
H15 H -0.1498 0.5982 0.1833 0.102 Uiso 1 1 calc R
C16 C -0.10488(18) 0.7225(3) 0.11690(16) 0.0803(8) Uani 1 1 d .
H16 H -0.1604 0.7243 0.0768 0.096 Uiso 1 1 calc R
C17 C -0.02835(15) 0.7950(2) 0.11213(14) 0.0616(6) Uani 1 1 d .
H17 H -0.0319 0.8437 0.0680 0.074 Uiso 1 1 calc R
C18 C 0.18360(12) 0.77679(16) 0.04680(11) 0.0407(4) Uani 1 1 d .
H18 H 0.1869 0.7145 0.0863 0.049 Uiso 1 1 calc R
C19 C 0.10627(15) 0.7473(2) -0.02635(14) 0.0601(6) Uani 1 1 d .
C20 C 0.1059(3) 0.6254(3) -0.0573(2) 0.1056(11) Uani 1 1 d .
H20A H 0.0545 0.6165 -0.1034 0.158 Uiso 1 1 calc R
H20B H 0.0965 0.5730 -0.0157 0.158 Uiso 1 1 calc R
H20C H 0.1666 0.6094 -0.0724 0.158 Uiso 1 1 calc R
C21 C 0.28488(12) 0.78980(15) 0.02399(10) 0.0386(4) Uani 1 1 d .
C22 C 0.34010(13) 0.67582(16) 0.02732(11) 0.0433(4) Uani 1 1 d .
C23 C 0.34184(13) 0.75675(17) -0.09536(11) 0.0443(4) Uani 1 1 d .
C24 C 0.35999(16) 0.7745(2) -0.17180(12) 0.0573(5) Uani 1 1 d .
H24 H 0.3963 0.7224 -0.1950 0.069 Uiso 1 1 calc R
C25 C 0.32233(18) 0.8722(2) -0.21240(13) 0.0658(6) Uani 1 1 d .
H25 H 0.3338 0.8858 -0.2639 0.079 Uiso 1 1 calc R
C26 C 0.26717(19) 0.9518(2) -0.17848(13) 0.0641(6) Uani 1 1 d .
C27 C 0.2246(3) 1.0558(3) -0.2261(2) 0.1133(13) Uani 1 1 d .
H27A H 0.2371 1.1231 -0.1929 0.170 Uiso 1 1 calc R
H27B H 0.1561 1.0457 -0.2433 0.170 Uiso 1 1 calc R
H27C H 0.2535 1.0646 -0.2726 0.170 Uiso 1 1 calc R
C28 C 0.25039(16) 0.93159(18) -0.10110(12) 0.0526(5) Uani 1 1 d .
H28 H 0.2144 0.9836 -0.0775 0.063 Uiso 1 1 calc R
C29 C 0.28756(12) 0.83383(15) -0.05971(10) 0.0398(4) Uani 1 1 d .
C30 C 0.5836(3) 0.5453(3) 0.1893(2) 0.1181(13) Uani 1 1 d D
H30A H 0.6435 0.5031 0.2059 0.142 Uiso 1 1 calc R
H30B H 0.5457 0.5356 0.2308 0.142 Uiso 1 1 calc R
C31 C 0.6059(4) 0.6710(4) 0.1815(4) 0.187(3) Uani 1 1 d D
H31A H 0.6285 0.6834 0.1322 0.280 Uiso 1 1 calc R
H31B H 0.6548 0.6943 0.2265 0.280 Uiso 1 1 calc R
H31C H 0.5484 0.7155 0.1807 0.280 Uiso 1 1 calc R
N1 N 0.25721(10) 0.95415(13) 0.09708(10) 0.0442(4) Uani 1 1 d .
N2 N 0.37237(12) 0.66469(14) -0.04207(10) 0.0509(4) Uani 1 1 d .
H2A H 0.4073 0.6083 -0.0526 0.061 Uiso 1 1 calc R
O1 O 0.18855(11) 0.90645(14) 0.23257(9) 0.0632(4) Uani 1 1 d .
O2 O 0.04946(12) 0.81811(19) -0.05900(10) 0.0783(5) Uani 1 1 d .
O3 O 0.35361(11) 0.60886(12) 0.08473(9) 0.0565(4) Uani 1 1 d .
O4 O 0.53138(15) 0.4988(2) 0.11479(14) 0.1034(8) Uani 1 1 d .
H4A H 0.4779 0.5289 0.1035 0.155 Uiso 1 1 calc R

loop_
_atom_site_aniso_label
_atom_site_aniso_U_11
_atom_site_aniso_U_22
_atom_site_aniso_U_33
_atom_site_aniso_U_23
_atom_site_aniso_U_13
_atom_site_aniso_U_12
C1 0.0468(9) 0.0419(9) 0.0355(9) -0.0053(7) 0.0100(7) -0.0041(7)
C2 0.0526(11) 0.0462(11) 0.0528(11) -0.0088(8) 0.0113(9) 0.0010(8)
C3 0.0717(14) 0.0484(12) 0.0707(15) -0.0104(10) 0.0040(12) 0.0077(11)
C4 0.0921(19) 0.0415(12) 0.0824(18) -0.0053(11) 0.0056(14) -0.0100(12)
C5 0.0697(14) 0.0561(13) 0.0716(15) -0.0046(11) 0.0160(12) -0.0205(11)
C6 0.0548(11) 0.0495(11) 0.0474(11) -0.0077(8) 0.0138(9) -0.0117(9)
C7 0.0452(10) 0.0645(13) 0.0592(12) -0.0121(10) 0.0213(9) -0.0152(9)
C8 0.0366(9) 0.0623(13) 0.0583(12) -0.0108(9) 0.0170(8) -0.0020(8)
C9 0.0382(9) 0.0450(10) 0.0418(9) -0.0026(7) 0.0129(7) 0.0015(7)
C10 0.0353(8) 0.0430(9) 0.0441(9) -0.0011(7) 0.0146(7) 0.0002(7)
C11 0.0395(9) 0.0480(10) 0.0418(10) -0.0040(8) 0.0125(7) 0.0028(7)
C12 0.0435(10) 0.0585(11) 0.0439(10) -0.0021(8) 0.0194(8) -0.0021(8)
C13 0.0602(13) 0.0907(17) 0.0546(13) 0.0156(12) 0.0180(10) -0.0058(12)
C14 0.0876(19) 0.098(2) 0.0804(18) 0.0258(16) 0.0334(16) -0.0195(16)
C15 0.0817(18) 0.099(2) 0.0830(19) -0.0081(16) 0.0382(16) -0.0387(16)
C16 0.0578(14) 0.122(2) 0.0624(15) -0.0053(15) 0.0154(12) -0.0307(14)
C17 0.0477(11) 0.0888(16) 0.0503(12) 0.0063(11) 0.0148(9) -0.0106(10)
C18 0.0398(9) 0.0428(9) 0.0428(9) -0.0031(7) 0.0158(7) -0.0016(7)
C19 0.0418(10) 0.0789(16) 0.0622(13) -0.0205(11) 0.0166(10) -0.0108(10)
C20 0.093(2) 0.101(2) 0.120(3) -0.057(2) 0.0128(19) -0.0294(18)
C21 0.0375(8) 0.0408(9) 0.0400(9) -0.0004(7) 0.0136(7) 0.0019(7)
C22 0.0415(9) 0.0418(10) 0.0482(10) -0.0030(8) 0.0129(8) 0.0015(7)
C23 0.0423(9) 0.0505(10) 0.0424(10) -0.0063(8) 0.0135(7) -0.0019(8)
C24 0.0591(12) 0.0728(14) 0.0449(11) -0.0096(10) 0.0226(9) -0.0018(10)
C25 0.0780(15) 0.0839(16) 0.0399(11) 0.0016(11) 0.0223(10) -0.0127(13)
C26 0.0860(16) 0.0597(13) 0.0480(12) 0.0095(10) 0.0168(11) -0.0028(11)
C27 0.181(4) 0.090(2) 0.075(2) 0.0365(17) 0.039(2) 0.027(2)
C28 0.0660(12) 0.0483(11) 0.0459(11) 0.0024(8) 0.0172(9) 0.0028(9)
C29 0.0415(9) 0.0432(9) 0.0361(9) -0.0014(7) 0.0115(7) -0.0025(7)
C30 0.121(3) 0.114(3) 0.106(3) -0.016(2) -0.011(2) 0.029(2)
C31 0.165(5) 0.139(4) 0.221(7) 0.014(4) -0.048(4) -0.018(4)
N1 0.0368(7) 0.0404(8) 0.0598(10) -0.0060(7) 0.0208(7) -0.0022(6)
N2 0.0531(9) 0.0516(9) 0.0521(9) -0.0057(7) 0.0203(8) 0.0129(7)
O1 0.0605(9) 0.0827(11) 0.0477(8) -0.0133(7) 0.0138(7) -0.0136(8)
O2 0.0498(9) 0.1250(16) 0.0572(10) -0.0143(10) 0.0031(8) 0.0064(10)
O3 0.0662(9) 0.0499(8) 0.0564(9) 0.0096(6) 0.0192(7) 0.0140(7)
O4 0.0771(13) 0.1108(16) 0.1109(16) -0.0559(13) -0.0087(11) 0.0410(11)

loop_
_atom_type_symbol
_atom_type_description
_atom_type_scat_dispersion_real
_atom_type_scat_dispersion_imag
_atom_type_scat_source
C C 0.0033 0.0016 'International Tables Vol C Tables 4.2.6.8 and 6.1.1.4'
H H 0.0000 0.0000 'International Tables Vol C Tables 4.2.6.8 and 6.1.1.4'
N N 0.0061 0.0033 'International Tables Vol C Tables 4.2.6.8 and 6.1.1.4'
O O 0.0106 0.0060 'International Tables Vol C Tables 4.2.6.8 and 6.1.1.4'

loop_
_geom_angle_atom_site_label_1
_geom_angle_atom_site_label_2
_geom_angle_atom_site_label_3
_geom_angle
N1 C1 C2 122.00(16)
N1 C1 C6 118.61(16)
C2 C1 C6 119.39(18)
C3 C2 C1 120.1(2)
C3 C2 H2 119.9
C1 C2 H2 119.9
C4 C3 C2 121.2(2)
C4 C3 H3 119.4
C2 C3 H3 119.4
C3 C4 C5 118.8(2)
C3 C4 H4 120.6
C5 C4 H4 120.6
C4 C5 C6 121.9(2)
C4 C5 H5 119.0
C6 C5 H5 119.0
C5 C6 C1 118.61(19)
C5 C6 C7 122.76(18)
C1 C6 C7 118.62(18)
C8 C7 C6 122.28(17)
C8 C7 H7 118.9
C6 C7 H7 118.9
C7 C8 C9 122.17(17)
C7 C8 H8 118.9
C9 C8 H8 118.9
N1 C9 C8 112.95(16)
N1 C9 C21 102.07(13)
C8 C9 C21 116.22(14)
N1 C9 H9 108.4
C8 C9 H9 108.4
C21 C9 H9 108.4
N1 C10 C11 111.97(15)
N1 C10 C18 105.10(13)
C11 C10 C18 110.54(14)
N1 C10 H10 109.7
C11 C10 H10 109.7
C18 C10 H10 109.7
O1 C11 C12 121.49(17)
O1 C11 C10 120.54(16)
C12 C11 C10 117.85(15)
C17 C12 C13 118.9(2)
C17 C12 C11 123.22(18)
C13 C12 C11 117.81(19)
C14 C13 C12 120.4(2)
C14 C13 H13 119.8
C12 C13 H13 119.8
C15 C14 C13 120.3(2)
C15 C14 H14 119.8
C13 C14 H14 119.8
C14 C15 C16 119.9(2)
C14 C15 H15 120.0
C16 C15 H15 120.0
C15 C16 C17 120.2(2)
C15 C16 H16 119.9
C17 C16 H16 119.9
C12 C17 C16 120.2(2)
C12 C17 H17 119.9
C16 C17 H17 119.9
C19 C18 C10 114.51(16)
C19 C18 C21 111.55(15)
C10 C18 C21 104.96(13)
C19 C18 H18 108.5
C10 C18 H18 108.5
C21 C18 H18 108.5
O2 C19 C20 121.8(2)
O2 C19 C18 121.7(2)
C20 C19 C18 116.5(2)
C19 C20 H20A 109.5
C19 C20 H20B 109.5
H20A C20 H20B 109.5
C19 C20 H20C 109.5
H20A C20 H20C 109.5
H20B C20 H20C 109.5
C29 C21 C22 102.70(14)
C29 C21 C18 117.28(15)
C22 C21 C18 113.05(14)
C29 C21 C9 113.40(14)
C22 C21 C9 110.95(14)
C18 C21 C9 99.81(13)
O3 C22 N2 126.91(17)
O3 C22 C21 125.07(16)
N2 C22 C21 108.00(15)
C24 C23 C29 121.93(19)
C24 C23 N2 128.38(17)
C29 C23 N2 109.69(15)
C25 C24 C23 117.66(19)
C25 C24 H24 121.2
C23 C24 H24 121.2
C24 C25 C26 122.05(19)
C24 C25 H25 119.0
C26 C25 H25 119.0
C28 C26 C25 118.9(2)
C28 C26 C27 120.7(2)
C25 C26 C27 120.3(2)
C26 C27 H27A 109.5
C26 C27 H27B 109.5
H27A C27 H27B 109.5
C26 C27 H27C 109.5
H27A C27 H27C 109.5
H27B C27 H27C 109.5
C29 C28 C26 119.66(19)
C29 C28 H28 120.2
C26 C28 H28 120.2
C28 C29 C23 119.78(17)
C28 C29 C21 132.40(16)
C23 C29 C21 107.78(15)
O4 C30 C31 111.6(4)
O4 C30 H30A 109.3
C31 C30 H30A 109.3
O4 C30 H30B 109.3
C31 C30 H30B 109.3
H30A C30 H30B 108.0
C30 C31 H31A 109.5
C30 C31 H31B 109.5
H31A C31 H31B 109.5
C30 C31 H31C 109.5
H31A C31 H31C 109.5
H31B C31 H31C 109.5
C1 N1 C10 124.44(15)
C1 N1 C9 125.33(14)
C10 N1 C9 109.16(14)
C22 N2 C23 111.72(15)
C22 N2 H2A 124.1
C23 N2 H2A 124.1
C30 O4 H4A 109.5

loop_
_geom_bond_atom_site_label_1
_geom_bond_atom_site_label_2
_geom_bond_distance
C1 N1 1.376(2)
C1 C2 1.394(3)
C1 C6 1.415(3)
C2 C3 1.386(3)
C2 H2 0.9300
C3 C4 1.383(4)
C3 H3 0.9300
C4 C5 1.383(4)
C4 H4 0.9300
C5 C6 1.392(3)
C5 H5 0.9300
C6 C7 1.455(3)
C7 C8 1.324(3)
C7 H7 0.9300
C8 C9 1.492(2)
C8 H8 0.9300
C9 N1 1.453(2)
C9 C21 1.568(2)
C9 H9 0.9800
C10 N1 1.447(2)
C10 C11 1.543(2)
C10 C18 1.561(2)
C10 H10 0.9800
C11 O1 1.209(2)
C11 C12 1.496(3)
C12 C17 1.380(3)
C12 C13 1.387(3)
C13 C14 1.378(4)
C13 H13 0.9300
C14 C15 1.367(4)
C14 H14 0.9300
C15 C16 1.374(4)
C15 H15 0.9300
C16 C17 1.386(3)
C16 H16 0.9300
C17 H17 0.9300
C18 C19 1.518(3)
C18 C21 1.561(2)
C18 H18 0.9800
C19 O2 1.205(3)
C19 C20 1.510(4)
C20 H20A 0.9600
C20 H20B 0.9600
C20 H20C 0.9600
C21 C29 1.512(2)
C21 C22 1.533(2)
C22 O3 1.229(2)
C22 N2 1.346(2)
C23 C24 1.382(3)
C23 C29 1.392(2)
C23 N2 1.410(3)
C24 C25 1.378(3)
C24 H24 0.9300
C25 C26 1.404(3)
C25 H25 0.9300
C26 C28 1.395(3)
C26 C27 1.510(4)
C27 H27A 0.9600
C27 H27B 0.9600
C27 H27C 0.9600
C28 C29 1.383(3)
C28 H28 0.9300
C30 O4 1.433(4)
C30 C31 1.507(2)
C30 H30A 0.9700
C30 H30B 0.9700
C31 H31A 0.9600
C31 H31B 0.9600
C31 H31C 0.9600
N2 H2A 0.8600
O4 H4A 0.8200

loop_
_geom_hbond_atom_site_label_D
_geom_hbond_atom_site_label_H
_geom_hbond_atom_site_label_A
_geom_hbond_distance_DH
_geom_hbond_distance_HA
_geom_hbond_distance_DA
_geom_hbond_angle_DHA
_geom_hbond_site_symmetry_A
N2 H2A O4 0.86 1.94 2.763(2) 159.6 3_665
O4 H4A O3 0.82 1.96 2.774(2) 175.1 .
